data_4121557
loop_
_publ_author_name
'Han, Xin-Bao'
'Zhang, Zhi-Ming'
'Zhang, Teng'
'Li, Yang-Guang'
'Lin, Wenbin'
'You, Wansheng'
'Su, Zhong-Min'
'Wang, En-Bo'

_publ_section_title
;
 Polyoxometalate-based cobalt-phosphate molecular catalysts for visible
 light-driven water oxidation.
;
_journal_issue 14
_journal_name_full 'Journal of the American Chemical Society'
_journal_page_first 5359
_journal_page_last 5366
_journal_paper_doi 10.1021/ja412886e
_journal_volume 136
_journal_year 2014
_chemical_formula_sum 'Co16 H92 Na28 O204 P8 W36'
_chemical_formula_weight 11809.70
_chemical_name_systematic
; 
 ? 
;
_space_group_IT_number 203
_symmetry_cell_setting cubic
_symmetry_space_group_name_Hall '-F 2uv 2vw 3'
_symmetry_space_group_name_H-M 'F d -3 :2'
_atom_sites_solution_hydrogens none
_atom_sites_solution_primary direct
_atom_sites_solution_secondary difmap
_audit_creation_method SHELXL-97
_cell_angle_alpha 90.00
_cell_angle_beta 90.00
_cell_angle_gamma 90.00
_cell_formula_units_Z 8
_cell_length_a 35.8365(17)
_cell_length_b 35.8365(17)
_cell_length_c 35.8365(17)
_cell_measurement_temperature 296(2)
_cell_measurement_theta_max 25.00
_cell_measurement_theta_min 1.88
_cell_volume 46023(4)
_computing_structure_refinement 'SHELXL-97 (Sheldrick, 1997)'
_computing_structure_solution 'SHELXS-97 (Sheldrick, 1990)'
_diffrn_ambient_temperature 296(2)
_diffrn_measured_fraction_theta_full 0.999
_diffrn_measured_fraction_theta_max 0.999
_diffrn_measurement_device_type 'Bruker APEX area-detector diffractometer'
_diffrn_measurement_method '\f and \w scan'
_diffrn_radiation_monochromator graphite
_diffrn_radiation_source 'fine-focus sealed tube'
_diffrn_radiation_type MoK\a
_diffrn_radiation_wavelength 0.71073
_diffrn_reflns_av_R_equivalents 0.1244
_diffrn_reflns_av_sigmaI/netI 0.0433
_diffrn_reflns_limit_h_max 42
_diffrn_reflns_limit_h_min -40
_diffrn_reflns_limit_k_max 42
_diffrn_reflns_limit_k_min -35
_diffrn_reflns_limit_l_max 42
_diffrn_reflns_limit_l_min -42
_diffrn_reflns_number 58536
_diffrn_reflns_theta_full 25.00
_diffrn_reflns_theta_max 25.00
_diffrn_reflns_theta_min 1.88
_exptl_absorpt_coefficient_mu 19.242
_exptl_absorpt_correction_T_max 0.3461
_exptl_absorpt_correction_T_min 0.1737
_exptl_absorpt_correction_type multi-scan
_exptl_absorpt_process_details 'ABSCOR by T.Higashi    8 March, 1995'
_exptl_crystal_colour 'dark purple'
_exptl_crystal_density_diffrn 3.409
_exptl_crystal_density_method 'not measured'
_exptl_crystal_description BLOCK
_exptl_crystal_F_000 41984
_exptl_crystal_size_max 0.14
_exptl_crystal_size_mid 0.11
_exptl_crystal_size_min 0.07
_refine_diff_density_max 2.410
_refine_diff_density_min -2.138
_refine_diff_density_rms 0.495
_refine_ls_extinction_coef 0.000013(2)
_refine_ls_extinction_expression Fc^*^=kFc[1+0.001xFc^2^\l^3^/sin(2\q)]^-1/4^
_refine_ls_extinction_method SHELXL
_refine_ls_goodness_of_fit_ref 1.164
_refine_ls_hydrogen_treatment none
_refine_ls_matrix_type full
_refine_ls_number_parameters 225
_refine_ls_number_reflns 3403
_refine_ls_number_restraints 24
_refine_ls_restrained_S_all 1.161
_refine_ls_R_factor_all 0.0951
_refine_ls_R_factor_gt 0.0789
_refine_ls_shift/su_max 0.000
_refine_ls_shift/su_mean 0.000
_refine_ls_structure_factor_coef Fsqd
_refine_ls_weighting_details 'calc w=1/[\s^2^(Fo^2^)+(0.0878P)^2^+29860.3027P] where P=(Fo^2^+2Fc^2^)/3'
_refine_ls_weighting_scheme calc
_refine_ls_wR_factor_gt 0.2440
_refine_ls_wR_factor_ref 0.2541
_reflns_number_gt 2760
_reflns_number_total 3403
_reflns_threshold_expression >2sigma(I)
_cod_data_source_file ja412886e_si_004.cif
_cod_data_source_block 1
_cod_depositor_comments
;
The following automatic conversions were performed:

'_symmetry_cell_setting' value 'Cubic' changed to 'cubic' according
to
/usr/data/users/saulius/automatic-downloads/rss-feeds/ACS/lib/dictionaries/cif_core.dic
dictionary named 'cif_core.dic' version 2.4.2 from
2011-04-26.

'_exptl_absorpt_correction_type' value 'MULTI-SCAN'
changed to 'multi-scan' according to
/usr/data/users/saulius/automatic-downloads/rss-feeds/ACS/lib/dictionaries/cif_core.dic
dictionary named 'cif_core.dic' version 2.4.2 from 2011-04-26.

Automatic conversion script
Id: cif_fix_values 2281 2013-09-26 08:29:07Z andrius 

 Adding full bibliography for 4121557--4121563.cif.
;
_cod_original_sg_symbol_H-M Fd-3
_cod_database_code 4121557

loop_
_symmetry_equiv_pos_as_xyz
'x, y, z'
'-x+1/4, -y+1/4, z'
'-x+1/4, y, -z+1/4'
'x, -y+1/4, -z+1/4'
'z, x, y'
'z, -x+1/4, -y+1/4'
'-z+1/4, -x+1/4, y'
'-z+1/4, x, -y+1/4'
'y, z, x'
'-y+1/4, z, -x+1/4'
'y, -z+1/4, -x+1/4'
'-y+1/4, -z+1/4, x'
'x, y+1/2, z+1/2'
'-x+1/4, -y+3/4, z+1/2'
'-x+1/4, y+1/2, -z+3/4'
'x, -y+3/4, -z+3/4'
'z, x+1/2, y+1/2'
'z, -x+3/4, -y+3/4'
'-z+1/4, -x+3/4, y+1/2'
'-z+1/4, x+1/2, -y+3/4'
'y, z+1/2, x+1/2'
'-y+1/4, z+1/2, -x+3/4'
'y, -z+3/4, -x+3/4'
'-y+1/4, -z+3/4, x+1/2'
'x+1/2, y, z+1/2'
'-x+3/4, -y+1/4, z+1/2'
'-x+3/4, y, -z+3/4'
'x+1/2, -y+1/4, -z+3/4'
'z+1/2, x, y+1/2'
'z+1/2, -x+1/4, -y+3/4'
'-z+3/4, -x+1/4, y+1/2'
'-z+3/4, x, -y+3/4'
'y+1/2, z, x+1/2'
'-y+3/4, z, -x+3/4'
'y+1/2, -z+1/4, -x+3/4'
'-y+3/4, -z+1/4, x+1/2'
'x+1/2, y+1/2, z'
'-x+3/4, -y+3/4, z'
'-x+3/4, y+1/2, -z+1/4'
'x+1/2, -y+3/4, -z+1/4'
'z+1/2, x+1/2, y'
'z+1/2, -x+3/4, -y+1/4'
'-z+3/4, -x+3/4, y'
'-z+3/4, x+1/2, -y+1/4'
'y+1/2, z+1/2, x'
'-y+3/4, z+1/2, -x+1/4'
'y+1/2, -z+3/4, -x+1/4'
'-y+3/4, -z+3/4, x'
'-x, -y, -z'
'x-1/4, y-1/4, -z'
'x-1/4, -y, z-1/4'
'-x, y-1/4, z-1/4'
'-z, -x, -y'
'-z, x-1/4, y-1/4'
'z-1/4, x-1/4, -y'
'z-1/4, -x, y-1/4'
'-y, -z, -x'
'y-1/4, -z, x-1/4'
'-y, z-1/4, x-1/4'
'y-1/4, z-1/4, -x'
'-x, -y+1/2, -z+1/2'
'x-1/4, y+1/4, -z+1/2'
'x-1/4, -y+1/2, z+1/4'
'-x, y+1/4, z+1/4'
'-z, -x+1/2, -y+1/2'
'-z, x+1/4, y+1/4'
'z-1/4, x+1/4, -y+1/2'
'z-1/4, -x+1/2, y+1/4'
'-y, -z+1/2, -x+1/2'
'y-1/4, -z+1/2, x+1/4'
'-y, z+1/4, x+1/4'
'y-1/4, z+1/4, -x+1/2'
'-x+1/2, -y, -z+1/2'
'x+1/4, y-1/4, -z+1/2'
'x+1/4, -y, z+1/4'
'-x+1/2, y-1/4, z+1/4'
'-z+1/2, -x, -y+1/2'
'-z+1/2, x-1/4, y+1/4'
'z+1/4, x-1/4, -y+1/2'
'z+1/4, -x, y+1/4'
'-y+1/2, -z, -x+1/2'
'y+1/4, -z, x+1/4'
'-y+1/2, z-1/4, x+1/4'
'y+1/4, z-1/4, -x+1/2'
'-x+1/2, -y+1/2, -z'
'x+1/4, y+1/4, -z'
'x+1/4, -y+1/2, z-1/4'
'-x+1/2, y+1/4, z-1/4'
'-z+1/2, -x+1/2, -y'
'-z+1/2, x+1/4, y-1/4'
'z+1/4, x+1/4, -y'
'z+1/4, -x+1/2, y-1/4'
'-y+1/2, -z+1/2, -x'
'y+1/4, -z+1/2, x-1/4'
'-y+1/2, z+1/4, x-1/4'
'y+1/4, z+1/4, -x'

loop_
_atom_site_label
_atom_site_type_symbol
_atom_site_fract_x
_atom_site_fract_y
_atom_site_fract_z
_atom_site_U_iso_or_equiv
_atom_site_adp_type
_atom_site_occupancy
_atom_site_symmetry_multiplicity
_atom_site_calc_flag
_atom_site_refinement_flags
_atom_site_disorder_assembly
_atom_site_disorder_group
W1 W 0.09536(4) 0.99107(4) 0.28829(4) 0.0338(4) Uani 1 1 d . A .
W2 W 0.03734(4) 1.07415(4) 0.31259(4) 0.0340(4) Uani 1 1 d . A .
W3 W -0.00058(5) 0.97778(5) 0.32637(5) 0.0455(5) Uani 0.89 1 d P A 1
O16 O -0.0546(8) 0.9863(9) 0.3200(8) 0.048(7) Uani 0.89 1 d PU A 1
O18 O -0.00058(5) 0.97778(5) 0.32637(5) 0.0455(5) Uani 0.11 1 d P A 2
W4 W -0.0431(5) 1.0098(6) 0.3160(5) 0.060(4) Uani 0.11 1 d PU A 2
Co1 Co 0.04836(11) 1.10741(11) 0.22617(11) 0.0249(9) Uani 1 1 d . A .
Co2 Co 0.09340(10) 1.09340(10) 0.15660(10) 0.0179(13) Uani 1 3 d S . .
P1 P 0.07164(17) 1.17836(17) 0.17836(17) 0.014(2) Uani 1 3 d S . .
P2 P 0.0147(2) 1.0147(2) 0.2353(2) 0.028(3) Uani 1 3 d S A .
Na1 Na 0.1844(5) 1.0444(6) 0.2690(5) 0.068(5) Uani 1 1 d . . .
Na2 Na -0.0561(13) 1.0633(15) 0.3489(12) 0.095(15) Uani 0.50 1 d P . .
O1 O 0.0975(5) 1.0794(5) 0.2130(6) 0.025(4) Uani 1 1 d . . .
O2 O 0.1256(6) 1.0119(6) 0.2557(5) 0.030(5) Uani 1 1 d . . .
O3 O 0.0543(5) 0.9988(6) 0.2342(6) 0.028(5) Uani 1 1 d . . .
O4 O 0.0481(7) 0.9696(6) 0.3099(6) 0.039(6) Uani 1 1 d . . .
O5 O 0.0591(7) 1.1063(7) 0.2826(6) 0.039(6) Uani 1 1 d . . .
O6 O 0.0703(5) 1.1609(5) 0.2171(5) 0.022(4) Uani 1 1 d U . .
O7 O 0.0749(8) 1.0366(8) 0.3024(8) 0.054(7) Uani 1 1 d U . .
O8 O 0.0491(7) 1.0897(7) 0.3554(6) 0.044(6) Uani 1 1 d . . .
O9 O -0.0107(9) 1.0973(7) 0.3070(6) 0.050(7) Uani 1 1 d . A .
O10 O 0.0084(7) 1.0297(8) 0.3284(7) 0.044(6) Uani 1 1 d . A .
O11 O 0.1234(7) 0.9808(8) 0.3237(7) 0.050(7) Uani 1 1 d . . .
O12 O -0.0104(6) 0.9896(6) 0.2604(6) 0.045(11) Uani 1 3 d S . .
O13 O 0.0970(5) 1.1530(5) 0.1530(5) 0.025(7) Uani 1 3 d S . .
O14 O -0.0006(12) 0.9638(11) 0.3736(10) 0.093(12) Uani 1 1 d . . .
O1W O 0.1460(12) 1.0868(11) 0.3074(14) 0.113(16) Uani 1 1 d . . .
O2W O 0.2332(7) 1.0168(7) 0.2332(7) 0.064(14) Uani 1 3 d S . .
O3W O 0.2412(11) 1.0671(11) 0.2989(11) 0.051(10) Uiso 0.68 1 d P . .
O5W O 0.116(2) 0.899(2) 0.347(2) 0.072(19) Uiso 0.47 1 d P . .
O6W O -0.027(2) 1.107(2) 0.394(2) 0.08(2) Uiso 0.45 1 d P A .
O7W O 0.087(3) 0.922(3) 0.363(3) 0.09(3) Uiso 0.40 1 d P . .

loop_
_atom_site_aniso_label
_atom_site_aniso_U_11
_atom_site_aniso_U_22
_atom_site_aniso_U_33
_atom_site_aniso_U_23
_atom_site_aniso_U_13
_atom_site_aniso_U_12
W1 0.0384(8) 0.0358(8) 0.0274(7) 0.0107(5) 0.0010(5) 0.0015(6)
W2 0.0382(8) 0.0415(8) 0.0222(7) 0.0009(5) 0.0066(5) -0.0014(6)
W3 0.0510(11) 0.0484(10) 0.0372(9) 0.0161(7) 0.0138(7) -0.0089(8)
O16 0.049(10) 0.043(10) 0.052(10) 0.011(8) 0.002(8) -0.007(8)
O18 0.0510(11) 0.0484(10) 0.0372(9) 0.0161(7) 0.0138(7) -0.0089(8)
W4 0.055(7) 0.067(8) 0.060(7) 0.009(7) 0.004(6) -0.001(7)
Co1 0.023(2) 0.029(2) 0.022(2) -0.0004(16) 0.0054(15) -0.0005(16)
Co2 0.0179(13) 0.0179(13) 0.0179(13) 0.0015(14) 0.0015(14) -0.0015(14)
P1 0.014(2) 0.014(2) 0.014(2) -0.003(2) 0.003(2) 0.003(2)
P2 0.028(3) 0.028(3) 0.028(3) 0.003(3) 0.003(3) -0.003(3)
Na1 0.063(11) 0.087(13) 0.054(10) 0.021(9) -0.008(8) -0.023(10)
Na2 0.09(3) 0.12(4) 0.07(3) 0.00(3) 0.04(2) 0.03(3)
O1 0.026(11) 0.015(9) 0.034(11) -0.004(8) -0.013(9) 0.004(8)
O2 0.040(12) 0.027(11) 0.022(10) 0.011(8) -0.012(9) -0.001(9)
O3 0.019(10) 0.032(11) 0.032(11) -0.006(9) 0.014(8) -0.004(9)
O4 0.056(15) 0.034(12) 0.028(12) 0.013(10) 0.019(11) -0.003(11)
O5 0.051(14) 0.045(14) 0.022(11) -0.002(10) 0.000(10) 0.003(11)
O6 0.028(8) 0.026(8) 0.012(7) 0.002(6) -0.005(6) 0.002(6)
O7 0.054(10) 0.055(10) 0.054(10) -0.008(8) 0.006(8) -0.003(8)
O8 0.056(16) 0.053(15) 0.025(12) -0.009(11) 0.007(11) -0.009(12)
O9 0.09(2) 0.046(15) 0.016(11) -0.004(10) 0.010(12) -0.001(14)
O10 0.036(13) 0.064(17) 0.033(13) 0.019(12) 0.009(10) -0.015(12)
O11 0.042(14) 0.074(18) 0.033(13) 0.025(12) -0.005(11) -0.013(13)
O12 0.045(11) 0.045(11) 0.045(11) 0.012(10) 0.012(10) -0.012(10)
O13 0.025(7) 0.025(7) 0.025(7) -0.008(8) 0.008(8) 0.008(8)
O14 0.11(3) 0.10(3) 0.06(2) 0.01(2) 0.03(2) 0.03(2)
O1W 0.10(3) 0.09(3) 0.15(4) -0.04(3) 0.02(3) -0.05(2)
O2W 0.064(14) 0.064(14) 0.064(14) 0.017(13) -0.017(13) 0.017(13)

loop_
_atom_type_symbol
_atom_type_description
_atom_type_scat_dispersion_real
_atom_type_scat_dispersion_imag
_atom_type_scat_source
O O 0.0106 0.0060 'International Tables Vol C Tables 4.2.6.8 and 6.1.1.4'
H H 0.0000 0.0000 'International Tables Vol C Tables 4.2.6.8 and 6.1.1.4'
W W -0.8490 6.8722 'International Tables Vol C Tables 4.2.6.8 and 6.1.1.4'
P P 0.1023 0.0942 'International Tables Vol C Tables 4.2.6.8 and 6.1.1.4'
Co Co 0.3494 0.9721 'International Tables Vol C Tables 4.2.6.8 and 6.1.1.4'
Na Na 0.0362 0.0249 'International Tables Vol C Tables 4.2.6.8 and 6.1.1.4'

loop_
_geom_angle_atom_site_label_1
_geom_angle_atom_site_label_2
_geom_angle_atom_site_label_3
_geom_angle
_geom_angle_site_symmetry_1
_geom_angle_site_symmetry_3
O11 W1 O2 103.2(11) . .
O11 W1 O7 103.1(14) . .
O2 W1 O7 92.9(11) . .
O11 W1 O9 99.6(13) . 11_465
O2 W1 O9 90.9(10) . 11_465
O7 W1 O9 155.4(12) . 11_465
O11 W1 O4 97.5(11) . .
O2 W1 O4 159.2(10) . .
O7 W1 O4 84.2(11) . .
O9 W1 O4 83.6(10) 11_465 .
O11 W1 O3 173.6(11) . .
O2 W1 O3 78.3(8) . .
O7 W1 O3 83.0(10) . .
O9 W1 O3 74.1(9) 11_465 .
O4 W1 O3 80.9(8) . .
O11 W1 Na2 81.6(12) . 11_465
O2 W1 Na2 135.8(11) . 11_465
O7 W1 Na2 129.3(13) . 11_465
O9 W1 Na2 45.5(12) 11_465 11_465
O4 W1 Na2 45.5(11) . 11_465
O3 W1 Na2 93.0(9) . 11_465
O8 W2 O5 103.3(11) . .
O8 W2 O9 100.1(11) . .
O5 W2 O9 93.0(11) . .
O8 W2 O7 103.2(13) . .
O5 W2 O7 91.8(11) . .
O9 W2 O7 154.4(11) . .
O8 W2 O10 97.8(11) . .
O5 W2 O10 158.9(10) . .
O9 W2 O10 84.6(11) . .
O7 W2 O10 81.9(11) . .
O8 W2 O3 175.5(11) . 8_566
O5 W2 O3 77.3(9) . 8_566
O9 W2 O3 75.5(8) . 8_566
O7 W2 O3 81.2(10) . 8_566
O10 W2 O3 81.8(9) . 8_566
O8 W2 Na2 86.5(12) . .
O5 W2 Na2 134.6(11) . .
O9 W2 Na2 41.7(11) . .
O7 W2 Na2 129.6(12) . .
O10 W2 Na2 47.6(11) . .
O3 W2 Na2 90.0(9) 8_566 .
O14 W3 O4 105.1(15) . .
O14 W3 O10 104.1(15) . .
O4 W3 O10 90.4(10) . .
O14 W3 O16 97.8(17) . 11_465
O4 W3 O16 87.8(12) . 11_465
O10 W3 O16 157.8(12) . 11_465
O14 W3 O16 98.9(16) . .
O4 W3 O16 154.9(11) . .
O10 W3 O16 91.0(12) . .
O16 W3 O16 81.5(19) 11_465 .
O14 W3 O12 169.6(17) . .
O4 W3 O12 81.6(9) . .
O10 W3 O12 83.6(9) . .
O16 W3 O12 74.2(11) 11_465 .
O16 W3 O12 73.6(10) . .
O14 W3 Na2 88.7(13) . 11_465
O4 W3 Na2 39.9(10) . 11_465
O10 W3 Na2 130.0(11) . 11_465
O16 W3 Na2 53.7(12) 11_465 11_465
O16 W3 Na2 135.2(12) . 11_465
O12 W3 Na2 91.6(7) . 11_465
O14 W3 Na2 91.4(14) . .
O4 W3 Na2 133.9(10) . .
O10 W3 Na2 43.6(11) . .
O16 W3 Na2 132.9(13) 11_465 .
O16 W3 Na2 51.4(12) . .
O12 W3 Na2 89.4(7) . .
Na2 W3 Na2 173.3(13) 11_465 .
W3 O16 W3 122.3(16) 8_566 .
W3 O16 Na2 94.4(15) 8_566 .
W3 O16 Na2 97.0(15) . .
O4 W4 O18 55.9(8) 8_566 8_566
O4 W4 O10 100.1(12) 8_566 .
O18 W4 O10 141.0(12) 8_566 .
O4 W4 Na2 71.9(15) 8_566 .
O18 W4 Na2 115.8(15) 8_566 .
O10 W4 Na2 77.2(16) . .
O4 W4 O12 79.8(10) 8_566 .
O18 W4 O12 65.7(6) 8_566 .
O10 W4 O12 81.1(10) . .
Na2 W4 O12 140.3(16) . .
O1 Co1 O5 168.9(9) 8_566 .
O1 Co1 O1 82.3(11) 8_566 .
O5 Co1 O1 93.1(9) . .
O1 Co1 O2 93.9(8) 8_566 8_566
O5 Co1 O2 88.7(9) . 8_566
O1 Co1 O2 169.1(8) . 8_566
O1 Co1 O6 94.7(8) 8_566 .
O5 Co1 O6 95.8(9) . .
O1 Co1 O6 95.1(8) . .
O2 Co1 O6 95.4(8) 8_566 .
O1 Co1 O3 97.3(8) 8_566 8_566
O5 Co1 O3 73.1(8) . 8_566
O1 Co1 O3 96.5(8) . 8_566
O2 Co1 O3 73.8(8) 8_566 8_566
O6 Co1 O3 164.3(8) . 8_566
O1 Co2 O1 81.5(8) 11_465 .
O1 Co2 O1 81.5(8) 11_465 8_566
O1 Co2 O1 81.5(8) . 8_566
O1 Co2 O13 107.1(7) 11_465 2_575
O1 Co2 O13 90.2(8) . 2_575
O1 Co2 O13 167.1(5) 8_566 2_575
O1 Co2 O13 167.1(5) 11_465 .
O1 Co2 O13 107.1(7) . .
O1 Co2 O13 90.2(8) 8_566 .
O13 Co2 O13 82.9(11) 2_575 .
O1 Co2 O13 90.2(8) 11_465 4_575
O1 Co2 O13 167.1(5) . 4_575
O1 Co2 O13 107.1(7) 8_566 4_575
O13 Co2 O13 82.9(11) 2_575 4_575
O13 Co2 O13 82.9(11) . 4_575
O6 P1 O6 111.0(8) 10_665 .
O6 P1 O6 111.0(8) 10_665 7_564
O6 P1 O6 111.0(8) . 7_564
O6 P1 O13 107.9(8) 10_665 .
O6 P1 O13 107.9(8) . .
O6 P1 O13 107.9(8) 7_564 .
O6 P1 Na1 74.5(8) 10_665 2_575
O6 P1 Na1 41.0(8) . 2_575
O6 P1 Na1 109.0(9) 7_564 2_575
O13 P1 Na1 139.0(4) . 2_575
O6 P1 Na1 41.0(8) 10_665 9_465
O6 P1 Na1 109.0(9) . 9_465
O6 P1 Na1 74.5(8) 7_564 9_465
O13 P1 Na1 139.0(4) . 9_465
Na1 P1 Na1 69.3(6) 2_575 9_465
O6 P1 Na1 109.0(9) 10_665 8_566
O6 P1 Na1 74.5(9) . 8_566
O6 P1 Na1 41.0(8) 7_564 8_566
O13 P1 Na1 139.0(4) . 8_566
Na1 P1 Na1 69.3(6) 2_575 8_566
Na1 P1 Na1 69.3(6) 9_465 8_566
O3 P2 O3 109.4(9) 8_566 11_465
O3 P2 O3 109.4(9) 8_566 .
O3 P2 O3 109.4(9) 11_465 .
O3 P2 O12 109.5(9) 8_566 .
O3 P2 O12 109.5(9) 11_465 .
O3 P2 O12 109.5(9) . .
O2W Na1 O6 85.0(12) . 2_575
O2W Na1 O2 109.2(10) . .
O6 Na1 O2 96.0(9) 2_575 .
O2W Na1 O1W 164.6(12) . .
O6 Na1 O1W 89.0(15) 2_575 .
O2 Na1 O1W 85.5(12) . .
O2W Na1 O3W 76.4(12) . .
O6 Na1 O3W 99.9(12) 2_575 .
O2 Na1 O3W 163.6(13) . .
O1W Na1 O3W 90.8(15) . .
O2W Na1 O3W 83.5(15) . 78_564
O6 Na1 O3W 168.5(13) 2_575 78_564
O2 Na1 O3W 88.7(11) . 78_564
O1W Na1 O3W 101.9(16) . 78_564
O3W Na1 O3W 76.4(9) . 78_564
O2W Na1 P1 69.6(11) . 2_575
O6 Na1 P1 23.9(5) 2_575 2_575
O2 Na1 P1 84.1(6) . 2_575
O1W Na1 P1 108.7(14) . 2_575
O3W Na1 P1 112.2(11) . 2_575
O3W Na1 P1 147.9(12) 78_564 2_575
O2W Na1 Na1 35.8(6) . 6_566
O6 Na1 Na1 58.7(6) 2_575 6_566
O2 Na1 Na1 130.8(8) . 6_566
O1W Na1 Na1 130.1(12) . 6_566
O3W Na1 Na1 62.5(11) . 6_566
O3W Na1 Na1 110.4(10) 78_564 6_566
P1 Na1 Na1 55.4(3) 2_575 6_566
O2W Na1 Na1 35.8(6) . 12_665
O6 Na1 Na1 78.6(6) 2_575 12_665
O2 Na1 Na1 74.8(9) . 12_665
O1W Na1 Na1 155.3(13) . 12_665
O3W Na1 Na1 112.2(11) . 12_665
O3W Na1 Na1 92.5(10) 78_564 12_665
P1 Na1 Na1 55.4(3) 2_575 12_665
Na1 Na1 Na1 60.000(1) 6_566 12_665
W4 Na2 O7W 109(3) . 8_566
W4 Na2 O5W 143(3) . 8_566
O7W Na2 O5W 35(3) 8_566 8_566
W4 Na2 O6W 140(3) . .
O7W Na2 O6W 111(4) 8_566 .
O5W Na2 O6W 76(3) 8_566 .
W4 Na2 O4 48.0(12) . 8_566
O7W Na2 O4 74(3) 8_566 8_566
O5W Na2 O4 99(3) 8_566 8_566
O6W Na2 O4 142(3) . 8_566
W4 Na2 O9 88.1(14) . .
O7W Na2 O9 102(3) 8_566 .
O5W Na2 O9 92(3) 8_566 .
O6W Na2 O9 79(2) . .
O4 Na2 O9 63.9(12) 8_566 .
W4 Na2 O10 46.8(11) . .
O7W Na2 O10 146(3) 8_566 .
O5W Na2 O10 152(3) 8_566 .
O6W Na2 O10 95(3) . .
O4 Na2 O10 71.6(13) 8_566 .
O9 Na2 O10 60.2(12) . .
W4 Na2 O16 15.2(8) . .
O7W Na2 O16 104(3) 8_566 .
O5W Na2 O16 139(3) 8_566 .
O6W Na2 O16 144(3) . .
O4 Na2 O16 57.0(13) 8_566 .
O9 Na2 O16 103.3(15) . .
O10 Na2 O16 58.1(12) . .
W4 Na2 W1 76.3(12) . 8_566
O7W Na2 W1 76(3) 8_566 8_566
O5W Na2 W1 83(2) 8_566 8_566
O6W Na2 W1 108(2) . 8_566
O4 Na2 W1 34.8(8) 8_566 8_566
O9 Na2 W1 34.2(8) . 8_566
O10 Na2 W1 74.8(10) . 8_566
O16 Na2 W1 88.8(12) . 8_566
W4 Na2 W2 73.5(11) . .
O7W Na2 W2 131(3) 8_566 .
O5W Na2 W2 120(2) 8_566 .
O6W Na2 W2 77(2) . .
O4 Na2 W2 73.9(10) 8_566 .
O9 Na2 W2 30.4(8) . .
O10 Na2 W2 32.8(7) . .
O16 Na2 W2 87.5(11) . .
W1 Na2 W2 57.4(6) 8_566 .
W4 Na2 W3 29.7(8) . 8_566
O7W Na2 W3 79(3) 8_566 8_566
O5W Na2 W3 113(2) 8_566 8_566
O6W Na2 W3 166(2) . 8_566
O4 Na2 W3 28.3(8) 8_566 8_566
O9 Na2 W3 89.0(13) . 8_566
O10 Na2 W3 71.7(11) . 8_566
O16 Na2 W3 32.0(8) . 8_566
W1 Na2 W3 63.0(8) 8_566 8_566
W2 Na2 W3 88.9(8) . 8_566
W4 Na2 W3 25.6(8) . .
O7W Na2 W3 134(3) 8_566 .
O5W Na2 W3 168(3) 8_566 .
O6W Na2 W3 115(2) . .
O4 Na2 W3 69.0(12) 8_566 .
O9 Na2 W3 85.6(12) . .
O10 Na2 W3 28.7(8) . .
O16 Na2 W3 31.6(7) . .
W1 Na2 W3 88.4(8) 8_566 .
W2 Na2 W3 61.2(6) . .
W3 Na2 W3 55.2(7) 8_566 .
Co1 O1 Co1 131.0(10) 11_465 .
Co1 O1 Co2 93.0(8) 11_465 .
Co1 O1 Co2 92.5(7) . .
W1 O2 Co1 120.7(11) . 11_465
W1 O2 Na1 127.0(11) . .
Co1 O2 Na1 110.5(9) 11_465 .
P2 O3 Co1 127.4(13) . 11_465
P2 O3 W2 128.0(11) . 11_465
Co1 O3 W2 87.2(6) 11_465 11_465
P2 O3 W1 125.4(11) . .
Co1 O3 W1 87.2(7) 11_465 .
W2 O3 W1 88.4(7) 11_465 .
W3 O4 W4 63.0(10) . 11_465
W3 O4 W1 148.1(13) . .
W4 O4 W1 135.7(13) 11_465 .
W3 O4 Na2 111.8(16) . 11_465
W4 O4 Na2 60.2(14) 11_465 11_465
W1 O4 Na2 99.7(15) . 11_465
W2 O5 Co1 122.0(13) . .
P1 O6 Co1 122.0(11) . .
P1 O6 Na1 115.1(12) . 2_575
Co1 O6 Na1 116.9(9) . 2_575
W1 O7 W2 159.2(17) . .
W2 O9 W1 121.3(12) . 8_566
W2 O9 Na2 107.9(15) . .
W1 O9 Na2 100.3(17) 8_566 .
W3 O10 W2 150.3(14) . .
W3 O10 W4 59.4(9) . .
W2 O10 W4 134.1(14) . .
W3 O10 Na2 107.7(15) . .
W2 O10 Na2 99.6(16) . .
W4 O10 Na2 55.9(14) . .
P2 O12 W4 125.6(9) . .
P2 O12 W4 125.6(9) . 8_566
W4 O12 W4 89.5(12) . 8_566
P2 O12 W4 125.6(9) . 11_465
W4 O12 W4 89.5(12) . 11_465
W4 O12 W4 89.5(12) 8_566 11_465
P2 O12 W3 125.4(7) . .
W4 O12 W3 47.2(6) . .
W4 O12 W3 109.0(15) 8_566 .
W4 O12 W3 48.8(6) 11_465 .
P2 O12 W3 125.4(7) . 11_465
W4 O12 W3 109.0(15) . 11_465
W4 O12 W3 48.8(6) 8_566 11_465
W4 O12 W3 47.2(6) 11_465 11_465
W3 O12 W3 89.8(10) . 11_465
P2 O12 W3 125.4(7) . 8_566
W4 O12 W3 48.8(6) . 8_566
W4 O12 W3 47.2(6) 8_566 8_566
W4 O12 W3 109.0(15) 11_465 8_566
W3 O12 W3 89.8(10) . 8_566
W3 O12 W3 89.8(10) 11_465 8_566
P1 O13 Co2 120.4(7) . 2_575
P1 O13 Co2 120.4(7) . 4_575
Co2 O13 Co2 96.7(10) 2_575 4_575
P1 O13 Co2 120.4(7) . .
Co2 O13 Co2 96.7(10) 2_575 .
Co2 O13 Co2 96.7(10) 4_575 .
Na1 O2W Na1 108.3(12) 6_566 .
Na1 O2W Na1 108.3(12) 6_566 12_665
Na1 O2W Na1 108.3(12) . 12_665
Na1 O3W Na1 118.9(18) . 84_465
O7W O5W Na2 70(5) . 11_465
O5W O7W Na2 75(5) . 11_465

loop_
_geom_bond_atom_site_label_1
_geom_bond_atom_site_label_2
_geom_bond_distance
_geom_bond_site_symmetry_2
W1 O11 1.66(2) .
W1 O2 1.76(2) .
W1 O7 1.86(3) .
W1 O9 1.99(3) 11_465
W1 O4 2.01(2) .
W1 O3 2.45(2) .
W1 Na2 3.48(4) 11_465
W2 O8 1.69(2) .
W2 O5 1.76(2) .
W2 O9 1.92(3) .
W2 O7 1.94(3) .
W2 O10 1.99(2) .
W2 O3 2.44(2) 8_566
W2 Na2 3.61(4) .
W3 O14 1.77(4) .
W3 O4 1.86(2) .
W3 O10 1.89(3) .
W3 O16 1.94(3) 11_465
W3 O16 1.97(3) .
W3 O12 2.43(2) .
W3 Na2 3.65(5) 11_465
W3 Na2 3.74(5) .
O16 W3 1.94(3) 8_566
O16 Na2 2.95(6) .
W4 O4 1.97(3) 8_566
W4 O18 2.005(19) 8_566
W4 O10 2.03(3) .
W4 Na2 2.30(5) .
W4 O12 2.42(3) .
Co1 O1 2.063(19) 8_566
Co1 O5 2.06(2) .
Co1 O1 2.08(2) .
Co1 O2 2.090(19) 8_566
Co1 O6 2.10(2) .
Co1 O3 2.406(19) 8_566
Co2 O1 2.09(2) 11_465
Co2 O1 2.09(2) .
Co2 O1 2.09(2) 8_566
Co2 O13 2.144(16) 2_575
Co2 O13 2.144(16) .
Co2 O13 2.144(16) 4_575
P1 O6 1.522(18) 10_665
P1 O6 1.522(18) .
P1 O6 1.522(18) 7_564
P1 O13 1.57(3) .
P1 Na1 3.398(18) 2_575
P1 Na1 3.398(18) 9_465
P1 Na1 3.398(18) 8_566
P2 O3 1.53(2) 8_566
P2 O3 1.53(2) 11_465
P2 O3 1.53(2) .
P2 O12 1.56(4) .
Na1 O2W 2.38(3) .
Na1 O6 2.46(3) 2_575
Na1 O2 2.46(3) .
Na1 O1W 2.47(5) .
Na1 O3W 2.44(4) .
Na1 O3W 2.64(4) 78_564
Na1 P1 3.398(18) 2_575
Na1 Na1 3.86(3) 6_566
Na1 Na1 3.86(3) 12_665
Na2 O7W 2.33(11) 8_566
Na2 O5W 2.39(9) 8_566
Na2 O6W 2.47(10) .
Na2 O4 2.52(5) 8_566
Na2 O9 2.53(5) .
Na2 O10 2.71(5) .
Na2 W1 3.48(4) 8_566
Na2 W3 3.65(5) 8_566
O1 Co1 2.063(19) 11_465
O2 Co1 2.090(19) 11_465
O3 Co1 2.406(19) 11_465
O3 W2 2.44(2) 11_465
O4 W4 1.97(3) 11_465
O4 Na2 2.52(5) 11_465
O6 Na1 2.46(3) 2_575
O9 W1 1.99(3) 8_566
O12 W4 2.42(3) 8_566
O12 W4 2.42(3) 11_465
O12 W3 2.43(2) 11_465
O12 W3 2.43(2) 8_566
O13 Co2 2.144(16) 2_575
O13 Co2 2.144(16) 4_575
O2W Na1 2.38(3) 6_566
O2W Na1 2.38(3) 12_665
O3W Na1 2.64(4) 84_465
O5W O7W 1.43(11) .
O5W Na2 2.39(9) 11_465
O7W Na2 2.33(11) 11_465
